data_7212635
loop_
_publ_author_name
'Ling, Irene'
'Alias, Yatimah'
'Sobolev, Alexandre N.'
'Raston, Colin L.'

_publ_section_title
;
 Hirshfeld surface analysis of phosphonium salts
;
_journal_issue 12
_journal_name_full CrystEngComm
_journal_page_first 4321
_journal_paper_doi 10.1039/c002832k
_journal_volume 12
_journal_year 2010
_chemical_formula_moiety 'C44 H38 P2, 2(C2 F6 N O4 S2)'
_chemical_formula_sum 'C48 H38 F12 N2 O8 P2 S4'
_chemical_formula_weight 1188.98
_chemical_name_systematic
;
?
;
_space_group_IT_number 2
_symmetry_cell_setting triclinic
_symmetry_Int_Tables_number 2
_symmetry_space_group_name_Hall '-P 1'
_symmetry_space_group_name_H-M 'P -1'
_atom_sites_solution_hydrogens geom
_atom_sites_solution_primary direct
_atom_sites_solution_secondary difmap
_audit_creation_method SHELXL-97
_cell_angle_alpha 107.982(5)
_cell_angle_beta 90.275(4)
_cell_angle_gamma 101.322(4)
_cell_formula_units_Z 1
_cell_length_a 9.5923(5)
_cell_length_b 11.4243(6)
_cell_length_c 12.2741(6)
_cell_measurement_reflns_used 6550
_cell_measurement_temperature 100(2)
_cell_measurement_theta_max 31.8
_cell_measurement_theta_min 3.36
_cell_volume 1251.37(12)
_computing_cell_refinement
;
CrysAlis RED, Oxford Diffraction Ltd.,
Version 1.171.32.29 (release 10-06-2008 CrysAlis171 .NET)
(compiled Jun 10 2008,16:49:55)
;
_computing_data_collection
;
CrysAlis RED, Oxford Diffraction Ltd.,
Version 1.171.32.29 (release 10-06-2008 CrysAlis171 .NET)
(compiled Jun 10 2008,16:49:55)
;
_computing_data_reduction
;
CrysAlis RED, Oxford Diffraction Ltd.,
Version 1.171.32.29 (release 10-06-2008 CrysAlis171 .NET)
(compiled Jun 10 2008,16:49:55)
;
_computing_molecular_graphics 'X-Seed 2.0 (Barbour, 2001)'
_computing_publication_material 'SHELXL-97 (Sheldrick, 2008)'
_computing_structure_refinement 'SHELXL-97 (Sheldrick, 2008)'
_computing_structure_solution 'SHELXS-97 (Sheldrick, 2008)'
_diffrn_ambient_temperature 100(2)
_diffrn_detector_area_resol_mean 10.4738
_diffrn_measured_fraction_theta_full 0.997
_diffrn_measured_fraction_theta_max 0.889
_diffrn_measurement_device_type 'Oxford Diffraction Gemini-R Ultra, Ruby CCD'
_diffrn_measurement_method '\w scans'
_diffrn_radiation_monochromator graphite
_diffrn_radiation_source 'normal-focus sealed tube'
_diffrn_radiation_type MoK\a
_diffrn_radiation_wavelength 0.71073
_diffrn_reflns_av_R_equivalents 0.0278
_diffrn_reflns_av_sigmaI/netI 0.0545
_diffrn_reflns_limit_h_max 13
_diffrn_reflns_limit_h_min -14
_diffrn_reflns_limit_k_max 16
_diffrn_reflns_limit_k_min -16
_diffrn_reflns_limit_l_max 17
_diffrn_reflns_limit_l_min -16
_diffrn_reflns_number 15083
_diffrn_reflns_theta_full 29.50
_diffrn_reflns_theta_max 31.91
_diffrn_reflns_theta_min 3.36
_exptl_absorpt_coefficient_mu 0.355
_exptl_absorpt_correction_T_max 1.0000
_exptl_absorpt_correction_T_min 0.9616
_exptl_absorpt_correction_type multi-scan
_exptl_absorpt_process_details
;
CrysAlis RED, Oxford Diffraction Ltd.,
Version 1.171.32.29 (release 10-06-2008 CrysAlis171 .NET)
(compiled Jun 10 2008,16:49:55)
Empirical absorption correction using spherical harmonics,
implemented in SCALE3 ABSPACK scaling algorithm.
;
_exptl_crystal_colour colorless
_exptl_crystal_density_diffrn 1.578
_exptl_crystal_density_meas ?
_exptl_crystal_description prism
_exptl_crystal_F_000 606
_exptl_crystal_size_max 0.43
_exptl_crystal_size_mid 0.38
_exptl_crystal_size_min 0.16
_refine_diff_density_max 0.428
_refine_diff_density_min -0.403
_refine_diff_density_rms 0.071
_refine_ls_extinction_method none
_refine_ls_goodness_of_fit_ref 1.004
_refine_ls_hydrogen_treatment constr
_refine_ls_matrix_type full
_refine_ls_number_parameters 343
_refine_ls_number_reflns 7654
_refine_ls_number_restraints 0
_refine_ls_restrained_S_all 1.004
_refine_ls_R_factor_all 0.0649
_refine_ls_R_factor_gt 0.0401
_refine_ls_shift/su_max 0.001
_refine_ls_shift/su_mean 0.000
_refine_ls_structure_factor_coef Fsqd
_refine_ls_weighting_details 'calc w=1/[\s^2^(Fo^2^)+(0.0590P)^2^+0.0000P] where P=(Fo^2^+2Fc^2^)/3'
_refine_ls_weighting_scheme calc
_refine_ls_wR_factor_gt 0.1011
_refine_ls_wR_factor_ref 0.1089
_reflns_number_gt 5446
_reflns_number_total 7654
_reflns_threshold_expression >2sigma(I)
_cod_data_source_file c002832k.txt
_cod_data_source_block 170608n1#2
_cod_depositor_comments
;
The following automatic conversions were performed:

'_exptl_crystal_density_meas' value 'not measured' was changed to '?'
- the value is perceived as not measured.

Automatic conversion script
Id: cif_fix_values 3008 2015-01-20 13:52:24Z robertas 
;
_cod_original_cell_volume 1251.37(11)
_cod_database_code 7212635

loop_
_symmetry_equiv_pos_as_xyz
'x, y, z'
'-x, -y, -z'

loop_
_atom_site_label
_atom_site_type_symbol
_atom_site_fract_x
_atom_site_fract_y
_atom_site_fract_z
_atom_site_U_iso_or_equiv
_atom_site_adp_type
_atom_site_occupancy
_atom_site_symmetry_multiplicity
_atom_site_calc_flag
_atom_site_refinement_flags
P1 P 0.13997(4) 0.24856(4) 0.52034(3) 0.01200(9) Uani 1 1 d .
C10 C 0.20439(15) 0.41455(14) 0.53902(13) 0.0132(3) Uani 1 1 d .
H10A H 0.1449 0.4385 0.4867 0.016 Uiso 1 1 calc R
H10B H 0.1890 0.4630 0.6185 0.016 Uiso 1 1 calc R
C11 C 0.15433(16) 0.15380(14) 0.37562(13) 0.0149(3) Uani 1 1 d .
C12 C 0.03275(17) 0.08836(15) 0.30294(14) 0.0182(3) Uani 1 1 d .
H12 H -0.0592 0.0901 0.3310 0.022 Uiso 1 1 calc R
C13 C 0.0464(2) 0.02045(16) 0.18911(15) 0.0248(4) Uani 1 1 d .
H13 H -0.0362 -0.0240 0.1396 0.030 Uiso 1 1 calc R
C14 C 0.1802(2) 0.01787(17) 0.14834(15) 0.0281(4) Uani 1 1 d .
H14 H 0.1892 -0.0282 0.0706 0.034 Uiso 1 1 calc R
C15 C 0.3017(2) 0.08218(16) 0.22028(15) 0.0255(4) Uani 1 1 d .
H15 H 0.3933 0.0799 0.1917 0.031 Uiso 1 1 calc R
C16 C 0.28920(18) 0.14969(15) 0.33382(15) 0.0202(3) Uani 1 1 d .
H16 H 0.3723 0.1931 0.3831 0.024 Uiso 1 1 calc R
C21 C 0.23813(15) 0.20130(14) 0.61819(13) 0.0138(3) Uani 1 1 d .
C22 C 0.28003(16) 0.08564(15) 0.58421(14) 0.0175(3) Uani 1 1 d .
H22 H 0.2636 0.0330 0.5065 0.021 Uiso 1 1 calc R
C23 C 0.34635(17) 0.04820(16) 0.66550(15) 0.0216(4) Uani 1 1 d .
H23 H 0.3746 -0.0306 0.6431 0.026 Uiso 1 1 calc R
C24 C 0.37119(17) 0.12499(16) 0.77828(15) 0.0205(3) Uani 1 1 d .
H24 H 0.4164 0.0988 0.8331 0.025 Uiso 1 1 calc R
C25 C 0.33054(17) 0.24010(16) 0.81192(14) 0.0204(3) Uani 1 1 d .
H25 H 0.3485 0.2927 0.8895 0.024 Uiso 1 1 calc R
C26 C 0.26368(17) 0.27891(15) 0.73279(14) 0.0173(3) Uani 1 1 d .
H26 H 0.2353 0.3576 0.7561 0.021 Uiso 1 1 calc R
C31 C -0.04206(15) 0.23676(14) 0.55645(13) 0.0132(3) Uani 1 1 d .
C32 C -0.08720(16) 0.20110(14) 0.65187(13) 0.0156(3) Uani 1 1 d .
H32 H -0.0236 0.1749 0.6946 0.019 Uiso 1 1 calc R
C33 C -0.22502(17) 0.20416(15) 0.68390(14) 0.0189(3) Uani 1 1 d .
H33 H -0.2554 0.1812 0.7494 0.023 Uiso 1 1 calc R
C34 C -0.31887(17) 0.24064(15) 0.62079(14) 0.0195(3) Uani 1 1 d .
H34 H -0.4133 0.2425 0.6431 0.023 Uiso 1 1 calc R
C35 C -0.27479(17) 0.27456(15) 0.52482(14) 0.0172(3) Uani 1 1 d .
H35 H -0.3397 0.2982 0.4810 0.021 Uiso 1 1 calc R
C36 C -0.13660(16) 0.27395(14) 0.49308(13) 0.0143(3) Uani 1 1 d .
H36 H -0.1061 0.2987 0.4285 0.017 Uiso 1 1 calc R
C41 C 0.35830(15) 0.45499(13) 0.51815(13) 0.0123(3) Uani 1 1 d .
C42 C 0.39629(16) 0.45958(14) 0.40979(13) 0.0143(3) Uani 1 1 d .
H42 H 0.3255 0.4319 0.3478 0.017 Uiso 1 1 calc R
C43 C 0.46376(16) 0.49588(14) 0.60808(13) 0.0145(3) Uani 1 1 d .
H43 H 0.4392 0.4931 0.6823 0.017 Uiso 1 1 calc R
N1 N 0.87913(14) 0.26120(13) 0.11796(11) 0.0185(3) Uani 1 1 d .
S1 S 0.72143(4) 0.23009(4) 0.15030(3) 0.01721(10) Uani 1 1 d .
O11 O 0.69647(12) 0.29405(12) 0.26673(10) 0.0223(3) Uani 1 1 d .
O12 O 0.66624(13) 0.09793(12) 0.10336(11) 0.0279(3) Uani 1 1 d .
C1 C 0.62128(17) 0.29564(17) 0.06405(14) 0.0211(4) Uani 1 1 d .
F11 F 0.48212(10) 0.25868(12) 0.07176(10) 0.0362(3) Uani 1 1 d .
F12 F 0.64763(12) 0.25458(11) -0.04595(9) 0.0342(3) Uani 1 1 d .
F13 F 0.65202(12) 0.42040(10) 0.09852(10) 0.0326(3) Uani 1 1 d .
S2 S 0.98615(4) 0.38608(4) 0.18921(3) 0.01692(10) Uani 1 1 d .
O21 O 1.05301(13) 0.37617(13) 0.28990(11) 0.0272(3) Uani 1 1 d .
O22 O 0.93975(13) 0.50072(11) 0.19986(10) 0.0248(3) Uani 1 1 d .
C2 C 1.1245(2) 0.37777(19) 0.08661(17) 0.0287(4) Uani 1 1 d .
F21 F 1.23186(13) 0.47538(13) 0.13038(12) 0.0505(4) Uani 1 1 d .
F22 F 1.07684(14) 0.38146(12) -0.01271(10) 0.0434(3) Uani 1 1 d .
F23 F 1.17353(12) 0.27281(12) 0.06823(11) 0.0418(3) Uani 1 1 d .

loop_
_atom_site_aniso_label
_atom_site_aniso_U_11
_atom_site_aniso_U_22
_atom_site_aniso_U_33
_atom_site_aniso_U_23
_atom_site_aniso_U_13
_atom_site_aniso_U_12
P1 0.01103(18) 0.01277(19) 0.01213(19) 0.00417(14) 0.00154(13) 0.00191(14)
C10 0.0117(7) 0.0125(7) 0.0148(7) 0.0038(6) 0.0016(5) 0.0020(6)
C11 0.0187(7) 0.0134(7) 0.0132(7) 0.0049(6) 0.0035(6) 0.0035(6)
C12 0.0191(8) 0.0185(8) 0.0166(8) 0.0048(6) 0.0004(6) 0.0040(6)
C13 0.0352(10) 0.0213(9) 0.0159(9) 0.0027(7) -0.0028(7) 0.0066(8)
C14 0.0513(12) 0.0202(9) 0.0155(8) 0.0049(7) 0.0104(8) 0.0151(9)
C15 0.0342(10) 0.0201(9) 0.0270(10) 0.0101(7) 0.0179(8) 0.0116(8)
C16 0.0220(8) 0.0156(8) 0.0232(9) 0.0065(6) 0.0066(7) 0.0034(7)
C21 0.0108(7) 0.0151(7) 0.0153(8) 0.0061(6) 0.0005(5) 0.0005(6)
C22 0.0153(7) 0.0140(8) 0.0204(8) 0.0038(6) -0.0026(6) -0.0010(6)
C23 0.0186(8) 0.0140(8) 0.0321(10) 0.0081(7) -0.0048(7) 0.0021(6)
C24 0.0155(8) 0.0220(9) 0.0266(9) 0.0137(7) -0.0047(6) 0.0000(7)
C25 0.0192(8) 0.0261(9) 0.0171(8) 0.0086(7) 0.0005(6) 0.0047(7)
C26 0.0181(8) 0.0177(8) 0.0176(8) 0.0059(6) 0.0034(6) 0.0061(6)
C31 0.0126(7) 0.0117(7) 0.0139(7) 0.0033(6) 0.0021(5) 0.0001(6)
C32 0.0180(7) 0.0135(8) 0.0153(8) 0.0053(6) 0.0015(6) 0.0019(6)
C33 0.0207(8) 0.0178(8) 0.0181(8) 0.0071(6) 0.0070(6) 0.0016(6)
C34 0.0138(7) 0.0192(8) 0.0246(9) 0.0059(7) 0.0070(6) 0.0027(6)
C35 0.0155(7) 0.0151(8) 0.0206(8) 0.0050(6) 0.0006(6) 0.0033(6)
C36 0.0140(7) 0.0133(7) 0.0151(8) 0.0048(6) 0.0012(6) 0.0014(6)
C41 0.0124(7) 0.0097(7) 0.0149(7) 0.0037(5) 0.0022(5) 0.0025(6)
C42 0.0134(7) 0.0153(8) 0.0135(7) 0.0045(6) -0.0009(5) 0.0016(6)
C43 0.0155(7) 0.0152(8) 0.0125(7) 0.0044(6) 0.0025(6) 0.0025(6)
N1 0.0168(6) 0.0201(7) 0.0167(7) 0.0017(5) 0.0022(5) 0.0061(6)
S1 0.01867(19) 0.0195(2) 0.0142(2) 0.00516(15) 0.00226(14) 0.00582(16)
O11 0.0239(6) 0.0318(7) 0.0136(6) 0.0073(5) 0.0052(5) 0.0107(5)
O12 0.0300(7) 0.0193(6) 0.0318(7) 0.0060(5) 0.0049(5) 0.0020(5)
C1 0.0172(8) 0.0289(10) 0.0172(8) 0.0073(7) -0.0003(6) 0.0043(7)
F11 0.0165(5) 0.0583(8) 0.0397(7) 0.0249(6) 0.0002(5) 0.0059(5)
F12 0.0354(6) 0.0533(8) 0.0139(5) 0.0097(5) -0.0011(4) 0.0111(6)
F13 0.0352(6) 0.0290(6) 0.0374(7) 0.0133(5) -0.0082(5) 0.0110(5)
S2 0.01621(19) 0.0218(2) 0.0145(2) 0.00766(15) 0.00242(14) 0.00499(16)
O21 0.0226(6) 0.0392(8) 0.0215(7) 0.0162(6) -0.0045(5) 0.0000(6)
O22 0.0289(7) 0.0214(6) 0.0251(7) 0.0065(5) 0.0046(5) 0.0093(5)
C2 0.0269(9) 0.0345(11) 0.0333(11) 0.0197(9) 0.0139(8) 0.0113(8)
F21 0.0330(7) 0.0516(9) 0.0626(9) 0.0206(7) 0.0200(6) -0.0057(6)
F22 0.0595(8) 0.0620(9) 0.0259(6) 0.0277(6) 0.0211(6) 0.0301(7)
F23 0.0359(7) 0.0505(8) 0.0563(8) 0.0292(6) 0.0269(6) 0.0284(6)

loop_
_atom_type_symbol
_atom_type_description
_atom_type_scat_dispersion_real
_atom_type_scat_dispersion_imag
_atom_type_scat_source
C C 0.0033 0.0016 'International Tables Vol C Tables 4.2.6.8 and 6.1.1.4'
H H 0.0000 0.0000 'International Tables Vol C Tables 4.2.6.8 and 6.1.1.4'
N N 0.0061 0.0033 'International Tables Vol C Tables 4.2.6.8 and 6.1.1.4'
O O 0.0106 0.0060 'International Tables Vol C Tables 4.2.6.8 and 6.1.1.4'
F F 0.0171 0.0103 'International Tables Vol C Tables 4.2.6.8 and 6.1.1.4'
P P 0.1023 0.0942 'International Tables Vol C Tables 4.2.6.8 and 6.1.1.4'
S S 0.1246 0.1234 'International Tables Vol C Tables 4.2.6.8 and 6.1.1.4'

loop_
_geom_angle_atom_site_label_1
_geom_angle_atom_site_label_2
_geom_angle_atom_site_label_3
_geom_angle
_geom_angle_site_symmetry_1
C21 P1 C31 109.40(7) .
C21 P1 C11 109.86(7) .
C31 P1 C11 111.71(7) .
C21 P1 C10 110.15(7) .
C31 P1 C10 104.50(7) .
C11 P1 C10 111.09(7) .
C41 C10 P1 116.96(10) .
C41 C10 H10A 108.1 .
P1 C10 H10A 108.1 .
C41 C10 H10B 108.1 .
P1 C10 H10B 108.1 .
H10A C10 H10B 107.3 .
C12 C11 C16 119.63(15) .
C12 C11 P1 120.94(12) .
C16 C11 P1 119.38(12) .
C13 C12 C11 119.94(16) .
C13 C12 H12 120.0 .
C11 C12 H12 120.0 .
C14 C13 C12 119.98(17) .
C14 C13 H13 120.0 .
C12 C13 H13 120.0 .
C13 C14 C15 120.42(16) .
C13 C14 H14 119.8 .
C15 C14 H14 119.8 .
C16 C15 C14 120.03(16) .
C16 C15 H15 120.0 .
C14 C15 H15 120.0 .
C15 C16 C11 119.99(16) .
C15 C16 H16 120.0 .
C11 C16 H16 120.0 .
C22 C21 C26 120.04(14) .
C22 C21 P1 121.23(12) .
C26 C21 P1 118.57(12) .
C23 C22 C21 119.32(15) .
C23 C22 H22 120.3 .
C21 C22 H22 120.3 .
C24 C23 C22 120.40(16) .
C24 C23 H23 119.8 .
C22 C23 H23 119.8 .
C23 C24 C25 120.33(15) .
C23 C24 H24 119.8 .
C25 C24 H24 119.8 .
C24 C25 C26 120.29(16) .
C24 C25 H25 119.9 .
C26 C25 H25 119.9 .
C25 C26 C21 119.62(15) .
C25 C26 H26 120.2 .
C21 C26 H26 120.2 .
C32 C31 C36 119.93(14) .
C32 C31 P1 121.07(12) .
C36 C31 P1 118.79(11) .
C33 C32 C31 119.74(14) .
C33 C32 H32 120.1 .
C31 C32 H32 120.1 .
C32 C33 C34 120.30(14) .
C32 C33 H33 119.9 .
C34 C33 H33 119.9 .
C33 C34 C35 120.08(14) .
C33 C34 H34 120.0 .
C35 C34 H34 120.0 .
C36 C35 C34 120.17(14) .
C36 C35 H35 119.9 .
C34 C35 H35 119.9 .
C35 C36 C31 119.77(14) .
C35 C36 H36 120.1 .
C31 C36 H36 120.1 .
C42 C41 C43 118.91(13) .
C42 C41 C10 120.26(13) .
C43 C41 C10 120.70(13) .
C43 C42 C41 120.50(13) 2_666
C43 C42 H42 119.8 2_666
C41 C42 H42 119.8 .
C42 C43 C41 120.59(14) 2_666
C42 C43 H43 119.7 2_666
C41 C43 H43 119.7 .
S1 N1 S2 121.44(9) .
O12 S1 O11 119.08(8) .
O12 S1 N1 109.38(8) .
O11 S1 N1 114.94(7) .
O12 S1 C1 102.90(8) .
O11 S1 C1 104.26(8) .
N1 S1 C1 104.27(7) .
F13 C1 F12 108.25(14) .
F13 C1 F11 107.85(14) .
F12 C1 F11 107.77(13) .
F13 C1 S1 112.55(11) .
F12 C1 S1 110.74(12) .
F11 C1 S1 109.52(11) .
O22 S2 O21 117.19(8) .
O22 S2 N1 115.53(8) .
O21 S2 N1 113.33(8) .
O22 S2 C2 105.93(8) .
O21 S2 C2 104.67(8) .
N1 S2 C2 97.03(8) .
F22 C2 F23 108.28(16) .
F22 C2 F21 108.93(15) .
F23 C2 F21 108.45(16) .
F22 C2 S2 111.69(13) .
F23 C2 S2 111.09(12) .
F21 C2 S2 108.33(13) .

loop_
_geom_bond_atom_site_label_1
_geom_bond_atom_site_label_2
_geom_bond_distance
_geom_bond_site_symmetry_2
P1 C21 1.7915(15) .
P1 C31 1.7932(15) .
P1 C11 1.7944(16) .
P1 C10 1.8168(15) .
C10 C41 1.506(2) .
C10 H10A 0.9900 .
C10 H10B 0.9900 .
C11 C12 1.397(2) .
C11 C16 1.398(2) .
C12 C13 1.394(2) .
C12 H12 0.9500 .
C13 C14 1.382(3) .
C13 H13 0.9500 .
C14 C15 1.390(3) .
C14 H14 0.9500 .
C15 C16 1.388(2) .
C15 H15 0.9500 .
C16 H16 0.9500 .
C21 C22 1.397(2) .
C21 C26 1.402(2) .
C22 C23 1.396(2) .
C22 H22 0.9500 .
C23 C24 1.381(2) .
C23 H23 0.9500 .
C24 C25 1.385(2) .
C24 H24 0.9500 .
C25 C26 1.387(2) .
C25 H25 0.9500 .
C26 H26 0.9500 .
C31 C32 1.398(2) .
C31 C36 1.399(2) .
C32 C33 1.385(2) .
C32 H32 0.9500 .
C33 C34 1.387(2) .
C33 H33 0.9500 .
C34 C35 1.392(2) .
C34 H34 0.9500 .
C35 C36 1.384(2) .
C35 H35 0.9500 .
C36 H36 0.9500 .
C41 C42 1.395(2) .
C41 C43 1.395(2) .
C42 C43 1.383(2) 2_666
C42 H42 0.9500 .
C43 C42 1.383(2) 2_666
C43 H43 0.9500 .
N1 S1 1.5665(14) .
N1 S2 1.5811(14) .
S1 O12 1.4276(13) .
S1 O11 1.4354(12) .
S1 C1 1.8349(17) .
C1 F13 1.326(2) .
C1 F12 1.3288(19) .
C1 F11 1.3317(18) .
S2 O22 1.4333(13) .
S2 O21 1.4348(12) .
S2 C2 1.8299(18) .
C2 F22 1.316(2) .
C2 F23 1.328(2) .
C2 F21 1.329(2) .

loop_
_geom_torsion_atom_site_label_1
_geom_torsion_atom_site_label_2
_geom_torsion_atom_site_label_3
_geom_torsion_atom_site_label_4
_geom_torsion
_geom_torsion_site_symmetry_4
C21 P1 C10 C41 60.72(13) .
C31 P1 C10 C41 178.13(11) .
C11 P1 C10 C41 -61.25(13) .
C21 P1 C11 C12 125.60(13) .
C31 P1 C11 C12 4.00(15) .
C10 P1 C11 C12 -112.27(13) .
C21 P1 C11 C16 -57.03(14) .
C31 P1 C11 C16 -178.63(12) .
C10 P1 C11 C16 65.11(14) .
C16 C11 C12 C13 -0.6(2) .
P1 C11 C12 C13 176.76(12) .
C11 C12 C13 C14 0.0(2) .
C12 C13 C14 C15 0.3(3) .
C13 C14 C15 C16 -0.1(3) .
C14 C15 C16 C11 -0.5(2) .
C12 C11 C16 C15 0.8(2) .
P1 C11 C16 C15 -176.58(13) .
C31 P1 C21 C22 106.10(13) .
C11 P1 C21 C22 -16.87(15) .
C10 P1 C21 C22 -139.56(12) .
C31 P1 C21 C26 -69.35(13) .
C11 P1 C21 C26 167.68(12) .
C10 P1 C21 C26 44.98(14) .
C26 C21 C22 C23 0.4(2) .
P1 C21 C22 C23 -174.94(12) .
C21 C22 C23 C24 -0.4(2) .
C22 C23 C24 C25 0.0(2) .
C23 C24 C25 C26 0.4(2) .
C24 C25 C26 C21 -0.4(2) .
C22 C21 C26 C25 0.0(2) .
P1 C21 C26 C25 175.46(12) .
C21 P1 C31 C32 2.86(15) .
C11 P1 C31 C32 124.73(13) .
C10 P1 C31 C32 -115.07(13) .
C21 P1 C31 C36 177.61(12) .
C11 P1 C31 C36 -60.52(14) .
C10 P1 C31 C36 59.68(14) .
C36 C31 C32 C33 -0.7(2) .
P1 C31 C32 C33 173.97(12) .
C31 C32 C33 C34 0.9(2) .
C32 C33 C34 C35 -0.1(2) .
C33 C34 C35 C36 -1.0(2) .
C34 C35 C36 C31 1.2(2) .
C32 C31 C36 C35 -0.4(2) .
P1 C31 C36 C35 -175.19(12) .
P1 C10 C41 C42 92.27(15) .
P1 C10 C41 C43 -91.78(16) .
C43 C41 C42 C43 -0.1(2) 2_666
C10 C41 C42 C43 175.94(14) 2_666
C42 C41 C43 C42 0.1(2) 2_666
C10 C41 C43 C42 -175.92(14) 2_666
S2 N1 S1 O12 -158.62(9) .
S2 N1 S1 O11 -21.59(13) .
S2 N1 S1 C1 91.89(11) .
O12 S1 C1 F13 176.72(12) .
O11 S1 C1 F13 51.79(13) .
N1 S1 C1 F13 -69.11(13) .
O12 S1 C1 F12 -61.95(13) .
O11 S1 C1 F12 173.11(11) .
N1 S1 C1 F12 52.22(13) .
O12 S1 C1 F11 56.76(13) .
O11 S1 C1 F11 -68.17(13) .
N1 S1 C1 F11 170.93(12) .
S1 N1 S2 O22 -55.54(12) .
S1 N1 S2 O21 83.69(11) .
S1 N1 S2 C2 -166.98(10) .
O22 S2 C2 F22 -57.67(16) .
O21 S2 C2 F22 177.86(13) .
N1 S2 C2 F22 61.46(15) .
O22 S2 C2 F23 -178.68(13) .
O21 S2 C2 F23 56.86(16) .
N1 S2 C2 F23 -59.55(15) .
O22 S2 C2 F21 62.31(14) .
O21 S2 C2 F21 -62.16(14) .
N1 S2 C2 F21 -178.56(13) .
